data_2105043
loop_
_publ_author_name
'Checi\'nska, Lilianna'
'Grabowsky, Simon'
'Ma\/lecka, Magdalena'
'Rybarczyk-Pirek, Agnieszka J.'
'J\'o\'zwiak, Andrzej'
'Paulmann, Carsten'
'Luger, Peter'

_publ_section_title
;
 Experimental and theoretical electron-density study of three isoindole
 derivatives: topological and Hirshfeld surface analysis of weak
 intermolecular interactions
;
_journal_coeditor_code SN5107
_journal_issue 6
_journal_name_full 'Acta Crystallographica Section B'
_journal_page_first 569
_journal_page_last 581
_journal_paper_doi 10.1107/S0108768111041747
_journal_volume 67
_journal_year 2011
_chemical_formula_moiety 'C14 H11 N O2'
_chemical_formula_sum 'C14 H11 N O2'
_chemical_formula_weight 225.24
_chemical_name_systematic
; 
  3-hydroxy-2-phenyl-2,3-dihydro-isoindol-1-one 
;
_space_group_IT_number 61
_symmetry_cell_setting orthorhombic
_symmetry_Int_Tables_number 61
_symmetry_space_group_name_Hall '-P 2ac 2ab'
_symmetry_space_group_name_H-M 'P b c a'
_audit_creation_method XD2006
_cell_angle_alpha 90.00
_cell_angle_beta 90.00
_cell_angle_gamma 90.00
_cell_formula_units_Z 8
_cell_length_a 11.827(2)
_cell_length_b 7.875(2)
_cell_length_c 23.504(5)
_cell_measurement_temperature 100(2)
_cell_volume 2189.1(8)
_computing_cell_refinement 'XDS (Kabsch, 1993; 2010)'
_computing_data_collection 'MarCCD (Paulmann & Morgenroth, 2006)'
_computing_data_reduction 'XDS (Kabsch, 1993; 2010)'
_computing_molecular_graphics 'Volkov et al, (2006)'
_computing_publication_material 'Volkov et al, (2006)'
_computing_structure_refinement 'Volkov et al, (2006)'
_computing_structure_solution 'SHELXS-97 (Sheldrick, 2008)'
_diffrn_ambient_temperature 100(2)
_diffrn_detector_type 'MarCCD detector'
_diffrn_measured_fraction_theta_full 0.936
_diffrn_measured_fraction_theta_max 0.936
_diffrn_measurement_device_type 'Huber diffractometer'
_diffrn_measurement_method '\f scan'
_diffrn_radiation_monochromator graphite
_diffrn_radiation_source synchrotron
_diffrn_radiation_type synchrotron
_diffrn_radiation_wavelength 0.60000(2)
_diffrn_reflns_av_R_equivalents 0.0000
_diffrn_reflns_av_sigmaI/netI 0.0103
_diffrn_reflns_limit_h_max 28
_diffrn_reflns_limit_h_min 0
_diffrn_reflns_limit_k_max 18
_diffrn_reflns_limit_k_min 0
_diffrn_reflns_limit_l_max 55
_diffrn_reflns_limit_l_min 0
_diffrn_reflns_number 171219
_diffrn_reflns_theta_full 47.03
_diffrn_reflns_theta_max 47.03
_diffrn_reflns_theta_min 1.46
_exptl_absorpt_coefficient_mu 0.092
_exptl_absorpt_correction_type none
_exptl_crystal_colour colourless
_exptl_crystal_density_diffrn 1.367
_exptl_crystal_density_method 'not measured'
_exptl_crystal_description plate
_exptl_crystal_F_000 944
_exptl_crystal_size_max 0.5
_exptl_crystal_size_mid 0.3
_exptl_crystal_size_min 0.15
_refine_diff_density_max 0.254
_refine_diff_density_min -0.241
_refine_diff_density_rms 0.034
_refine_ls_extinction_method none
_refine_ls_goodness_of_fit_ref 3.176
_refine_ls_hydrogen_treatment noref
_refine_ls_matrix_type full
_refine_ls_number_parameters 383
_refine_ls_number_reflns 13700
_refine_ls_number_restraints 0
_refine_ls_R_factor_all 0.032
_refine_ls_R_factor_gt 0.024
_refine_ls_R_Fsqd_factor 0.034
_refine_ls_shift/su_max 0
_refine_ls_structure_factor_coef Fsqd
_refine_ls_weighting_details
;
calc w2 = 1/[s^2^(Fo^2^)]
;
_refine_ls_weighting_scheme calc
_refine_ls_wR_factor_ref 0.041
_reflns_number_gt 13824
_reflns_number_total 15560
_reflns_threshold_expression >2\s(I)
_cod_data_source_file sn5107.cif
_cod_data_source_block I
_cod_original_sg_symbol_H-M 'P bca'
_cod_database_code 2105043

loop_
_space_group_symop_id
_space_group_symop_operation_xyz
1 +X,+Y,+Z
2 1/2-X,-Y,1/2+Z
3 -X,1/2+Y,1/2-Z
4 1/2+X,1/2-Y,-Z
5 -X,-Y,-Z
6 1/2+X,+Y,1/2-Z
7 +X,1/2-Y,1/2+Z
8 1/2-X,1/2+Y,+Z

loop_
_atom_local_axes_atom_label
_atom_local_axes_atom0
_atom_local_axes_ax1
_atom_local_axes_atom1
_atom_local_axes_atom2
_atom_local_axes_ax2
O(1) C(2) X O(1) N(1) Y
O(2) C(8) X O(2) H(2) Y
N(1) C(1) X N(1) C(8) Y
C(1) C(2) X C(1) N(1) Y
C(2) C(3) X C(2) C(7) Y
C(3) C(4) X C(3) C(2) Y
C(4) C(5) X C(4) C(3) Y
C(5) C(4) -X C(5) C(6) Y
C(6) C(5) -X C(6) C(7) Y
C(7) C(6) X C(7) C(2) Y
C(8) C(7) Z C(8) N(1) Y
C(91) C(92) X C(91) C(96) Y
C(92) C(93) X C(92) C(91) Y
C(93) C(94) X C(93) C(92) Y
C(94) C(95) X C(94) C(93) Y
C(95) C(94) -X C(95) C(96) Y
C(96) C(95) -X C(96) C(91) Y
H(2) O(2) Z H(2) C(8) Y
H(3) C(3) Z H(3) C(4) Y
H(4) C(4) Z H(4) C(5) Y
H(5) C(5) -Z H(5) C(4) Y
H(6) C(6) -Z H(6) C(5) Y
H(8) C(8) Z H(8) C(7) Y
H(92) C(92) Z H(92) C(93) Y
H(93) C(93) Z H(93) C(94) Y
H(94) C(94) Z H(94) C(95) Y
H(95) C(95) -Z H(95) C(94) Y
H(96) C(96) -Z H(96) C(95) Y

loop_
_atom_rho_multipole_atom_label
_atom_rho_multipole_coeff_Pv
_atom_rho_multipole_coeff_P00
_atom_rho_multipole_coeff_P11
_atom_rho_multipole_coeff_P1-1
_atom_rho_multipole_coeff_P10
_atom_rho_multipole_coeff_P20
_atom_rho_multipole_coeff_P21
_atom_rho_multipole_coeff_P2-1
_atom_rho_multipole_coeff_P22
_atom_rho_multipole_coeff_P2-2
_atom_rho_multipole_coeff_P30
_atom_rho_multipole_coeff_P31
_atom_rho_multipole_coeff_P3-1
_atom_rho_multipole_coeff_P32
_atom_rho_multipole_coeff_P3-2
_atom_rho_multipole_coeff_P33
_atom_rho_multipole_coeff_P3-3
_atom_rho_multipole_coeff_P40
_atom_rho_multipole_coeff_P41
_atom_rho_multipole_coeff_P4-1
_atom_rho_multipole_coeff_P42
_atom_rho_multipole_coeff_P4-2
_atom_rho_multipole_coeff_P43
_atom_rho_multipole_coeff_P4-3
_atom_rho_multipole_coeff_P44
_atom_rho_multipole_coeff_P4-4
_atom_rho_multipole_kappa
_atom_rho_multipole_kappa_prime0
_atom_rho_multipole_kappa_prime1
_atom_rho_multipole_kappa_prime2
_atom_rho_multipole_kappa_prime3
_atom_rho_multipole_kappa_prime4
_atom_rho_multipole_radial_slater_n0
_atom_rho_multipole_radial_slater_zeta0
_atom_rho_multipole_radial_slater_n1
_atom_rho_multipole_radial_slater_zeta1
_atom_rho_multipole_radial_slater_n2
_atom_rho_multipole_radial_slater_zeta2
_atom_rho_multipole_radial_slater_n3
_atom_rho_multipole_radial_slater_zeta3
_atom_rho_multipole_radial_slater_n4
_atom_rho_multipole_radial_slater_zeta4
O(1) 6.028(18) 0 -0.065(5) -0.020(5) 0 -0.036(6) 0 0 -0.015(5) -0.033(5) 0 -0.011(5) 0.044(4) 0 0 0.006(4) 0.026(4) -0.003(7) 0 0 -0.015(6) -0.008(6) 0 0 -0.005(5) 0.020(5) 0.9917(15) 1 1 1 1 1 2 4.466 2 4.466 2 4.466 3 4.466 4 4.466
O(2) 5.92(2) 0 -0.059(5) -0.040(5) 0 0.060(5) 0 0 -0.048(5) -0.006(4) 0 -0.020(4) -0.013(4) 0 0 0.078(4) -0.042(4) 0.021(5) 0 0 0.001(5) 0.008(5) 0 0 0.027(5) 0.048(4) 0.9930(15) 1 1 1 1 1 2 4.466 2 4.466 2 4.466 3 4.466 4 4.466
N(1) 5.04(2) 0 0.019(5) -0.007(5) 0 0.036(5) 0 0 0.009(4) 0.010(5) 0 0.009(4) 0.005(4) 0 0 0.138(5) -0.028(5) 0.022(6) 0 0 0.009(6) 0.022(6) 0 0 -0.013(6) -0.001(5) 0.9952(18) 1 1 1 1 1 2 3.83936 2 3.83936 2 3.83936 3 3.83936 4 3.83936
C(1) 4.11(3) 0 -0.014(6) -0.028(6) 0 -0.225(6) 0 0 -0.005(6) 0.087(6) 0 -0.011(6) 0.012(6) 0 0 0.259(7) -0.123(7) -0.011(8) 0 0 -0.034(7) -0.034(8) 0 0 0.013(9) 0.027(9) 0.980(3) 1 1 1 1 1 2 3.1762 2 3.1762 2 3.1762 3 3.1762 4 3.1762
C(2) 4.11(2) 0 0.004(6) 0.043(6) 0 -0.140(6) 0 0 0.034(6) -0.043(6) 0 0.015(6) 0.025(6) 0 0 0.238(7) -0.037(6) -0.024(8) 0 0 0.010(7) -0.014(7) 0 0 -0.015(8) 0.042(8) 0.995(2) 1 1 1 1 1 2 3.1762 2 3.1762 2 3.1762 3 3.1762 4 3.1762
C(3) 3.89(2) 0 0.001(5) 0.035(5) 0 -0.152(4) 0 0 -0.011(4) 0.014(4) 0 0.002(5) 0.019(4) 0 0 0.201(5) 0.007(5) -0.015(5) 0 0 -0.007(5) 0.005(5) 0 0 0.024(6) 0.003(6) 1.003(2) 1 1 1 1 1 2 3.1762 2 3.1762 2 3.1762 3 3.1762 4 3.1762
C(4) 4.11(2) 0 0.013(4) 0.057(5) 0 -0.184(4) 0 0 0.014(4) -0.027(4) 0 0.024(4) 0.024(4) 0 0 0.249(5) 0.027(4) 0.007(5) 0 0 -0.006(5) -0.002(5) 0 0 -0.016(5) -0.033(5) 0.985(2) 1 1 1 1 1 2 3.1762 2 3.1762 2 3.1762 3 3.1762 4 3.1762
C(5) 4.1139 0 0.0126 0.0574 0 -0.1837 0 0 0.0144 -0.0268 0 0.0235 0.0244 0 0 0.2488 0.0271 0.0067 0 0 -0.0057 -0.0024 0 0 -0.0158 -0.0331 0.985(2) 1 1 1 1 1 2 3.1762 2 3.1762 2 3.1762 3 3.1762 4 3.1762
C(6) 3.8945 0 0.0011 0.0353 0 -0.1515 0 0 -0.0113 0.0135 0 0.0019 0.0186 0 0 0.2007 0.0069 -0.015 0 0 -0.007 0.0047 0 0 0.0235 0.0025 1.003(2) 1 1 1 1 1 2 3.1762 2 3.1762 2 3.1762 3 3.1762 4 3.1762
C(7) 4.18(2) 0 0.022(6) 0.040(6) 0 -0.160(6) 0 0 0.055(6) -0.036(6) 0 -0.006(6) 0.013(6) 0 0 0.207(7) -0.032(6) 0.017(7) 0 0 0.012(7) 0.024(7) 0 0 -0.015(8) -0.021(8) 0.986(2) 1 1 1 1 1 2 3.1762 2 3.1762 2 3.1762 3 3.1762 4 3.1762
C(8) 4.09(3) 0 -0.027(6) -0.017(5) 0.016(5) 0.002(5) 0.052(5) 0.046(5) 0.064(5) 0.022(5) 0.258(7) -0.008(5) -0.032(6) -0.049(6) 0.006(5) 0.004(5) -0.188(7) 0.024(8) 0.026(6) -0.023(7) 0.036(7) -0.014(6) -0.033(6) 0.096(7) 0.024(7) 0.017(7) 0.972(3) 1 1 1 1 1 2 3.1762 2 3.1762 2 3.1762 3 3.1762 4 3.1762
C(91) 4.07(3) 0 0.059(5) 0.087(6) 0 -0.136(6) 0 0 0.049(5) -0.077(6) 0 0.019(5) 0.019(6) 0 0 0.256(7) 0.015(5) 0.006(7) 0 0 0.016(7) -0.005(7) 0 0 0.005(6) -0.004(8) 0.998(3) 1 1 1 1 1 2 3.1762 2 3.1762 2 3.1762 3 3.1762 4 3.1762
C(92) 4.03(2) 0 -0.002(5) 0.008(5) 0 -0.145(5) 0 0 0.007(5) 0.008(5) 0 -0.000(5) 0.036(4) 0 0 0.216(5) 0.020(4) -0.038(6) 0 0 0.001(5) 0.012(5) 0 0 0.032(6) -0.020(6) 0.998(2) 1 1 1 1 1 2 3.1762 2 3.1762 2 3.1762 3 3.1762 4 3.1762
C(93) 4.02(3) 0 -0.023(6) 0.034(6) 0 -0.150(5) 0 0 -0.002(5) 0.006(5) 0 0.046(5) 0.022(5) 0 0 0.208(6) 0.023(5) -0.010(6) 0 0 -0.011(6) 0.002(6) 0 0 -0.019(6) -0.003(6) 0.988(2) 1 1 1 1 1 2 3.1762 2 3.1762 2 3.1762 3 3.1762 4 3.1762
C(94) 4.20(4) 0 0.012(6) 0.033(7) 0 -0.211(7) 0 0 0.014(5) -0.018(7) 0 0.024(6) 0.023(6) 0 0 0.306(8) 0.004(5) 0.046(8) 0 0 0.000(7) -0.003(8) 0 0 -0.016(7) -0.032(8) 0.981(3) 1 1 1 1 1 2 3.1762 2 3.1762 2 3.1762 3 3.1762 4 3.1762
C(95) 4.0223 0 -0.0233 0.0337 0 -0.1501 0 0 -0.0017 0.0055 0 0.0457 0.0224 0 0 0.2078 0.0228 -0.01 0 0 -0.011 0.0016 0 0 -0.0191 -0.0031 0.988(2) 1 1 1 1 1 2 3.1762 2 3.1762 2 3.1762 3 3.1762 4 3.1762
C(96) 4.0324 0 -0.0016 0.008 0 -0.1453 0 0 0.0067 0.0078 0 -0.0003 0.0363 0 0 0.2162 0.0197 -0.0382 0 0 0.0008 0.0122 0 0 0.0319 -0.0197 0.998(2) 1 1 1 1 1 2 3.1762 2 3.1762 2 3.1762 3 3.1762 4 3.1762
H(2) 0.817(10) 0 0 0 0.132(7) 0.039(9) 0 0 0 0 0 0 0 0 0 0 0 0 0 0 0 0 0 0 0 0 1.13 1.29 1.29 1.29 1.29 1.29 0 2 1 2 2 2 3 2 4 2
H(3) 0.954(6) 0 0 0 0.126(4) -0.008(4) 0 0 0 0 0 0 0 0 0 0 0 0 0 0 0 0 0 0 0 0 1.13 1.29 1.29 1.29 1.29 1.29 0 2 1 2 2 2 3 2 4 2
H(4) 0.9537 0 0 0 0.1263 -0.0078 0 0 0 0 0 0 0 0 0 0 0 0 0 0 0 0 0 0 0 0 1.13 1.29 1.29 1.29 1.29 1.29 0 2 1 2 2 2 3 2 4 2
H(5) 0.9537 0 0 0 0.1263 -0.0078 0 0 0 0 0 0 0 0 0 0 0 0 0 0 0 0 0 0 0 0 1.13 1.29 1.29 1.29 1.29 1.29 0 2 1 2 2 2 3 2 4 2
H(6) 0.9537 0 0 0 0.1263 -0.0078 0 0 0 0 0 0 0 0 0 0 0 0 0 0 0 0 0 0 0 0 1.13 1.29 1.29 1.29 1.29 1.29 0 2 1 2 2 2 3 2 4 2
H(8) 0.908(11) 0 0 0 0.093(6) -0.020(7) 0 0 0 0 0 0 0 0 0 0 0 0 0 0 0 0 0 0 0 0 1.13 1.29 1.29 1.29 1.29 1.29 0 2 1 2 2 2 3 2 4 2
H(92) 0.920(6) 0 0 0 0.107(3) -0.035(4) 0 0 0 0 0 0 0 0 0 0 0 0 0 0 0 0 0 0 0 0 1.13 1.29 1.29 1.29 1.29 1.29 0 2 1 2 2 2 3 2 4 2
H(93) 0.9203 0 0 0 0.1072 -0.035 0 0 0 0 0 0 0 0 0 0 0 0 0 0 0 0 0 0 0 0 1.13 1.29 1.29 1.29 1.29 1.29 0 2 1 2 2 2 3 2 4 2
H(94) 0.9203 0 0 0 0.1072 -0.035 0 0 0 0 0 0 0 0 0 0 0 0 0 0 0 0 0 0 0 0 1.13 1.29 1.29 1.29 1.29 1.29 0 2 1 2 2 2 3 2 4 2
H(95) 0.9203 0 0 0 0.1072 -0.035 0 0 0 0 0 0 0 0 0 0 0 0 0 0 0 0 0 0 0 0 1.13 1.29 1.29 1.29 1.29 1.29 0 2 1 2 2 2 3 2 4 2
H(96) 0.9203 0 0 0 0.1072 -0.035 0 0 0 0 0 0 0 0 0 0 0 0 0 0 0 0 0 0 0 0 1.13 1.29 1.29 1.29 1.29 1.29 0 2 1 2 2 2 3 2 4 2

loop_
_atom_site_aniso_label
_atom_site_aniso_U_11
_atom_site_aniso_U_22
_atom_site_aniso_U_33
_atom_site_aniso_U_12
_atom_site_aniso_U_13
_atom_site_aniso_U_23
O(1) 0.01434(5) 0.02723(10) 0.02169(7) 0.00853(5) 0.00033(4) -0.00001(4)
O(2) 0.01302(4) 0.01384(6) 0.01735(4) 0.00139(4) 0.00314(3) -0.00176(4)
N(1) 0.01176(4) 0.01477(6) 0.01290(4) 0.00167(3) 0.00151(3) 0.00113(3)
C(1) 0.01153(4) 0.01496(6) 0.01495(5) 0.00262(4) 0.00130(3) -0.00050(4)
C(2) 0.01206(4) 0.01375(6) 0.01345(4) 0.00076(3) 0.00223(3) -0.00141(3)
C(3) 0.01479(4) 0.01853(7) 0.01515(5) 0.00001(4) 0.00375(4) -0.00368(4)
C(4) 0.02093(5) 0.01809(7) 0.01354(5) -0.00145(4) 0.00415(4) -0.00221(4)
C(5) 0.02273(6) 0.01558(7) 0.01310(4) 0.00095(4) 0.00126(4) 0.00024(4)
C(6) 0.01684(5) 0.01612(6) 0.01407(5) 0.00289(4) 0.00045(4) 0.00088(4)
C(7) 0.01219(4) 0.01255(6) 0.01281(4) 0.00083(3) 0.00142(3) 0.00003(3)
C(8) 0.01069(4) 0.01242(6) 0.01374(4) 0.00014(4) 0.00181(3) 0.00030(4)
C(91) 0.01352(4) 0.01350(6) 0.01326(4) -0.00028(4) 0.00078(3) 0.00078(3)
C(92) 0.01617(5) 0.02236(8) 0.01618(5) -0.00311(4) -0.00125(4) 0.00101(4)
C(93) 0.02010(6) 0.02802(9) 0.01601(5) 0.00016(5) -0.00318(4) -0.00000(5)
C(94) 0.02375(7) 0.02359(9) 0.01365(5) 0.00359(6) 0.00063(5) 0.00173(4)
C(95) 0.02241(6) 0.02316(8) 0.01506(5) -0.00227(5) 0.00411(4) 0.00218(4)
C(96) 0.01685(5) 0.02087(7) 0.01449(5) -0.00391(4) 0.00241(4) 0.00023(4)
H(2) 0.026493 0.021706 0.030261 -0.001897 0.005811 -0.00205
H(3) 0.024146 0.046528 0.032876 0.009993 0.006908 -0.001649
H(4) 0.039434 0.04325 0.021796 0.001332 0.010675 -0.000442
H(5) 0.041711 0.040647 0.022673 0.006458 -0.003513 0.006051
H(6) 0.024935 0.04223 0.031625 0.011425 -0.000055 0.002483
H(8) 0.019427 0.028229 0.030115 -0.006249 0.001932 0.000226
H(92) 0.023377 0.048218 0.028684 -0.008282 0.002312 0.002185
H(93) 0.032291 0.060789 0.02857 -0.006478 -0.009372 0.000114
H(94) 0.049676 0.051905 0.020109 -0.004388 -0.001715 0.007334
H(95) 0.040234 0.044428 0.029108 -0.013864 0.007702 0.006341
H(96) 0.027826 0.038786 0.027428 -0.010276 -0.001962 0.000496

loop_
_atom_site_label
_atom_site_fract_x
_atom_site_fract_y
_atom_site_fract_z
_atom_site_occupancy
_atom_site_symmetry_multiplicity
_atom_site_U_iso_or_equiv
O(1) 0.307099(14) 0.01473(2) 0.086663(9) 1 8 0.021
O(2) -0.004840(13) 0.33819(2) 0.102862(5) 1 8 0.015
N(1) 0.125951(11) 0.106857(17) 0.108827(6) 1 8 0.013
C(1) 0.214809(12) 0.074247(19) 0.072915(7) 1 8 0.014
C(2) 0.177826(12) 0.125055(19) 0.014940(6) 1 8 0.013
C(3) 0.236867(12) 0.11878(2) -0.036447(6) 1 8 0.016
C(4) 0.182883(14) 0.18495(2) -0.084721(6) 1 8 0.018
C(5) 0.073101(14) 0.25231(2) -0.080994(6) 1 8 0.017
C(6) 0.014171(13) 0.25491(2) -0.029283(6) 1 8 0.016
C(7) 0.068655(12) 0.190511(18) 0.018580(6) 1 8 0.013
C(8) 0.026958(11) 0.18158(2) 0.079445(6) 1 8 0.012
C(91) 0.128559(11) 0.080273(19) 0.168772(6) 1 8 0.013
C(92) 0.222600(13) 0.13207(2) 0.200546(7) 1 8 0.018
C(93) 0.225166(16) 0.10099(3) 0.259138(8) 1 8 0.021
C(94) 0.134548(17) 0.02008(2) 0.286084(8) 1 8 0.020
C(95) 0.039622(16) -0.02740(2) 0.254439(7) 1 8 0.020
C(96) 0.036475(13) 0.00292(2) 0.195825(7) 1 8 0.017
H(2) 0.058224 0.414805 0.097506 1 8 0.026
H(3) 0.321295 0.065438 -0.038284 1 8 0.035
H(4) 0.225758 0.183698 -0.125475 1 8 0.035
H(5) 0.032486 0.302352 -0.118797 1 8 0.035
H(6) -0.071178 0.304328 -0.026005 1 8 0.033
H(8) -0.046993 0.097654 0.083221 1 8 0.026
H(92) 0.291301 0.194015 0.178134 1 8 0.033
H(93) 0.298086 0.139081 0.28408 1 8 0.041
H(94) 0.137051 -0.008648 0.331154 1 8 0.041
H(95) -0.03206 -0.08639 0.275403 1 8 0.038
H(96) -0.034794 -0.034782 0.169644 1 8 0.031

loop_
_geom_angle_atom_site_label_1
_geom_angle_atom_site_label_2
_geom_angle_atom_site_label_3
_geom_angle
_geom_angle_site_symmetry_1
_geom_angle_site_symmetry_2
_geom_angle_site_symmetry_3
_geom_angle_publ_flag
C(8) O(2) H(2) 106.899 1_555 1_555 1_555 yes
C(1) N(1) C(91) 124.349(14) 1_555 1_555 1_555 yes
O(1) C(1) N(1) 126.076(18) 1_555 1_555 1_555 yes
O(1) C(1) C(2) 127.170(16) 1_555 1_555 1_555 yes
N(1) C(1) C(2) 106.753(13) 1_555 1_555 1_555 yes
C(1) C(2) C(3) 129.539(14) 1_555 1_555 1_555 yes
C(1) C(2) C(7) 108.431(12) 1_555 1_555 1_555 yes
C(3) C(2) C(7) 121.999(14) 1_555 1_555 1_555 yes
C(2) C(3) C(4) 117.331(14) 1_555 1_555 1_555 yes
C(2) C(3) H(3) 120.588 1_555 1_555 1_555 yes
C(4) C(3) H(3) 122.079 1_555 1_555 1_555 yes
C(3) C(4) C(5) 120.695(12) 1_555 1_555 1_555 yes
C(3) C(4) H(4) 119.912 1_555 1_555 1_555 yes
C(5) C(4) H(4) 119.391 1_555 1_555 1_555 yes
C(4) C(5) C(6) 121.274(14) 1_555 1_555 1_555 yes
C(4) C(5) H(5) 119.700 1_555 1_555 1_555 yes
C(6) C(5) H(5) 119.023 1_555 1_555 1_555 yes
C(5) C(6) C(7) 117.736(14) 1_555 1_555 1_555 yes
C(5) C(6) H(6) 121.991 1_555 1_555 1_555 yes
C(7) C(6) H(6) 120.273 1_555 1_555 1_555 yes
C(2) C(7) C(6) 120.948(13) 1_555 1_555 1_555 yes
C(2) C(7) C(8) 110.036(13) 1_555 1_555 1_555 yes
C(6) C(7) C(8) 129.004(13) 1_555 1_555 1_555 yes
O(2) C(8) C(7) 114.662(13) 1_555 1_555 1_555 yes
O(2) C(8) H(8) 106.479 1_555 1_555 1_555 yes
C(7) C(8) H(8) 111.283 1_555 1_555 1_555 yes
N(1) C(91) C(92) 120.117(13) 1_555 1_555 1_555 yes
N(1) C(91) C(96) 119.739(13) 1_555 1_555 1_555 yes
C(92) C(91) C(96) 120.143(15) 1_555 1_555 1_555 yes
C(91) C(92) C(93) 119.420(16) 1_555 1_555 1_555 yes
C(91) C(92) H(92) 117.847 1_555 1_555 1_555 yes
C(93) C(92) H(92) 122.729 1_555 1_555 1_555 yes
C(92) C(93) C(94) 120.588(17) 1_555 1_555 1_555 yes
C(92) C(93) H(93) 120.046 1_555 1_555 1_555 yes
C(94) C(93) H(93) 119.365 1_555 1_555 1_555 yes
C(93) C(94) C(95) 119.767(17) 1_555 1_555 1_555 yes
C(93) C(94) H(94) 121.126 1_555 1_555 1_555 yes
C(95) C(94) H(94) 119.099 1_555 1_555 1_555 yes
C(94) C(95) C(96) 119.991(17) 1_555 1_555 1_555 yes
C(94) C(95) H(95) 120.032 1_555 1_555 1_555 yes
C(96) C(95) H(95) 119.972 1_555 1_555 1_555 yes
C(91) C(96) C(95) 120.049(15) 1_555 1_555 1_555 yes
C(91) C(96) H(96) 117.751 1_555 1_555 1_555 yes
C(95) C(96) H(96) 122.179 1_555 1_555 1_555 yes

loop_
_geom_bond_atom_site_label_1
_geom_bond_atom_site_label_2
_geom_bond_distance
_geom_bond_site_symmetry_1
_geom_bond_site_symmetry_2
_geom_bond_publ_flag
O(1) C(1) 1.2311(4) 1_555 1_555 yes
O(2) C(8) 1.4019(4) 1_555 1_555 yes
O(2) H(2) 0.96755 1_555 1_555 yes
N(1) C(1) 1.3722(4) 1_555 1_555 yes
N(1) C(91) 1.4247(4) 1_555 1_555 yes
C(1) C(2) 1.4860(4) 1_555 1_555 yes
C(2) C(3) 1.3960(4) 1_555 1_555 yes
C(2) C(7) 1.3929(4) 1_555 1_555 yes
C(3) C(4) 1.4023(4) 1_555 1_555 yes
C(3) H(3) 1.08415 1_555 1_555 yes
C(4) C(5) 1.4053(4) 1_555 1_555 yes
C(4) H(4) 1.08387 1_555 1_555 yes
C(5) C(6) 1.4012(4) 1_555 1_555 yes
C(5) H(5) 1.08421 1_555 1_555 yes
C(6) C(7) 1.3921(4) 1_555 1_555 yes
C(6) H(6) 1.08459 1_555 1_555 yes
C(7) C(8) 1.5148(4) 1_555 1_555 yes
C(8) H(8) 1.09986 1_555 1_555 yes
C(91) C(92) 1.4004(4) 1_555 1_555 yes
C(91) C(96) 1.4005(4) 1_555 1_555 yes
C(92) C(93) 1.3991(4) 1_555 1_555 yes
C(92) H(92) 1.08428 1_555 1_555 yes
C(93) C(94) 1.3985(4) 1_555 1_555 yes
C(93) H(93) 1.08509 1_555 1_555 yes
C(94) C(95) 1.3977(4) 1_555 1_555 yes
C(94) H(94) 1.08362 1_555 1_555 yes
C(95) C(96) 1.3987(4) 1_555 1_555 yes
C(95) H(95) 1.08506 1_555 1_555 yes
C(96) H(96) 1.08504 1_555 1_555 yes
